data_2235205
loop_
_publ_author_name
'Zhao, Min-Min'

_publ_section_title
;
 <i>N</i>-(4-Methylphenyl)formamide
;
_journal_coeditor_code PV2549
_journal_issue 6
_journal_name_full 'Acta Crystallographica Section E'
_journal_page_first o1961
_journal_paper_doi 10.1107/S1600536812024300
_journal_volume 68
_journal_year 2012
_chemical_formula_iupac 'C8 H9 N O'
_chemical_formula_moiety 'C8 H9 N O'
_chemical_formula_sum 'C8 H9 N O'
_chemical_formula_weight 135.16
_chemical_name_systematic
;
<i>N</i>-(4-Methylphenyl)formamide
;
_space_group_IT_number 2
_symmetry_cell_setting triclinic
_symmetry_space_group_name_Hall '-P 1'
_symmetry_space_group_name_H-M 'P -1'
_atom_sites_solution_hydrogens geom
_atom_sites_solution_primary direct
_atom_sites_solution_secondary difmap
_audit_creation_method SHELXL-97
_cell_angle_alpha 93.7300(10)
_cell_angle_beta 102.7800(10)
_cell_angle_gamma 91.7690(10)
_cell_formula_units_Z 2
_cell_length_a 6.5511(11)
_cell_length_b 6.9192(12)
_cell_length_c 8.0265(17)
_cell_measurement_reflns_used 1570
_cell_measurement_temperature 153(2)
_cell_measurement_theta_max 27.51
_cell_measurement_theta_min 3.64
_cell_volume 353.68(11)
_computing_cell_refinement '<i>CrystalClear</i> (Rigaku, 2005)'
_computing_data_collection '<i>CrystalClear</i> (Rigaku, 2005)'
_computing_data_reduction '<i>CrystalClear</i> (Rigaku, 2005)'
_computing_molecular_graphics '<i>SHELXTL</i> (Sheldrick, 2008)'
_computing_publication_material '<i>SHELXTL</i> (Sheldrick, 2008)'
_computing_structure_refinement '<i>SHELXL97</i> (Sheldrick, 2008)'
_computing_structure_solution '<i>SHELXS97</i> (Sheldrick, 2008)'
_diffrn_ambient_temperature 153(2)
_diffrn_detector_area_resol_mean 13.6612
_diffrn_measured_fraction_theta_full 0.961
_diffrn_measured_fraction_theta_max 0.961
_diffrn_measurement_device_type 'Rigaku Mercury2'
_diffrn_measurement_method 'CCD profile fitting'
_diffrn_radiation_monochromator graphite
_diffrn_radiation_source 'fine-focus sealed tube'
_diffrn_radiation_type MoK\a
_diffrn_radiation_wavelength 0.71073
_diffrn_reflns_av_R_equivalents 0.0296
_diffrn_reflns_av_sigmaI/netI 0.0707
_diffrn_reflns_limit_h_max 8
_diffrn_reflns_limit_h_min -8
_diffrn_reflns_limit_k_max 8
_diffrn_reflns_limit_k_min -7
_diffrn_reflns_limit_l_max 10
_diffrn_reflns_limit_l_min -10
_diffrn_reflns_number 2597
_diffrn_reflns_theta_full 27.51
_diffrn_reflns_theta_max 27.51
_diffrn_reflns_theta_min 3.64
_exptl_absorpt_coefficient_mu 0.085
_exptl_absorpt_correction_T_max 1.000
_exptl_absorpt_correction_T_min 0.910
_exptl_absorpt_correction_type multi-scan
_exptl_absorpt_process_details '(CrystalClear; Rigaku, 2005)'
_exptl_crystal_colour colorless
_exptl_crystal_density_diffrn 1.269
_exptl_crystal_density_method 'not measured'
_exptl_crystal_description block
_exptl_crystal_F_000 144
_exptl_crystal_size_max 0.10
_exptl_crystal_size_mid 0.05
_exptl_crystal_size_min 0.05
_refine_diff_density_max 0.240
_refine_diff_density_min -0.210
_refine_ls_extinction_method none
_refine_ls_goodness_of_fit_ref 0.902
_refine_ls_hydrogen_treatment constr
_refine_ls_matrix_type full
_refine_ls_number_parameters 92
_refine_ls_number_reflns 1570
_refine_ls_number_restraints 0
_refine_ls_restrained_S_all 0.902
_refine_ls_R_factor_all 0.0713
_refine_ls_R_factor_gt 0.0464
_refine_ls_shift/su_max 0.000
_refine_ls_shift/su_mean 0.000
_refine_ls_structure_factor_coef Fsqd
_refine_ls_weighting_details 'calc w=1/[\s^2^(Fo^2^)+(0.0693P)^2^] where P=(Fo^2^+2Fc^2^)/3'
_refine_ls_weighting_scheme calc
_refine_ls_wR_factor_gt 0.1189
_refine_ls_wR_factor_ref 0.1273
_reflns_number_gt 943
_reflns_number_total 1570
_reflns_threshold_expression I>2sigma(I)
_cod_data_source_file pv2549.cif
_cod_data_source_block I
_cod_database_code 2235205
_cod_database_fobs_code 2235205

loop_
_symmetry_equiv_pos_as_xyz
'x, y, z'
'-x, -y, -z'

loop_
_atom_site_type_symbol
_atom_site_label
_atom_site_fract_x
_atom_site_fract_y
_atom_site_fract_z
_atom_site_U_iso_or_equiv
_atom_site_adp_type
_atom_site_calc_flag
_atom_site_refinement_flags
_atom_site_occupancy
_atom_site_symmetry_multiplicity
O O1 0.23436(18) 1.02875(15) 0.39355(14) 0.0308(3) Uani d . 1 1
N N1 0.3558(2) 0.80633(18) 0.58427(17) 0.0232(3) Uani d . 1 1
H H1B 0.4814 0.8558 0.6014 0.028 Uiso calc R 1 1
C C7 0.1344(3) 0.6126(2) 0.7268(2) 0.0247(4) Uani d . 1 1
H H7A 0.0295 0.7011 0.7049 0.030 Uiso calc R 1 1
C C3 0.4782(2) 0.5127(2) 0.7131(2) 0.0238(4) Uani d . 1 1
H H3A 0.6044 0.5333 0.6805 0.029 Uiso calc R 1 1
C C2 0.3215(2) 0.6435(2) 0.67500(19) 0.0210(4) Uani d . 1 1
C C4 0.4474(3) 0.3510(2) 0.7997(2) 0.0249(4) Uani d . 1 1
H H4A 0.5542 0.2648 0.8251 0.030 Uiso calc R 1 1
C C1 0.2053(3) 0.8876(2) 0.4739(2) 0.0251(4) Uani d . 1 1
H H1A 0.0695 0.8344 0.4562 0.030 Uiso calc R 1 1
C C6 0.1060(3) 0.4493(2) 0.8112(2) 0.0261(4) Uani d . 1 1
H H6A -0.0204 0.4285 0.8434 0.031 Uiso calc R 1 1
C C5 0.2602(3) 0.3151(2) 0.8494(2) 0.0251(4) Uani d . 1 1
C C8 0.2248(3) 0.1390(2) 0.9420(2) 0.0359(5) Uani d . 1 1
H H8A 0.0850 0.0854 0.8973 0.054 Uiso calc R 1 1
H H8B 0.2434 0.1753 1.0620 0.054 Uiso calc R 1 1
H H8C 0.3236 0.0439 0.9255 0.054 Uiso calc R 1 1

loop_
_atom_site_aniso_label
_atom_site_aniso_U_11
_atom_site_aniso_U_22
_atom_site_aniso_U_33
_atom_site_aniso_U_12
_atom_site_aniso_U_13
_atom_site_aniso_U_23
O1 0.0283(7) 0.0289(7) 0.0364(7) 0.0013(5) 0.0065(5) 0.0132(6)
N1 0.0220(7) 0.0227(7) 0.0251(7) -0.0013(5) 0.0053(6) 0.0054(6)
C7 0.0244(9) 0.0237(8) 0.0267(9) 0.0018(7) 0.0075(7) 0.0018(7)
C3 0.0231(8) 0.0263(9) 0.0226(8) -0.0012(7) 0.0066(7) 0.0017(7)
C2 0.0258(9) 0.0177(8) 0.0189(8) -0.0014(6) 0.0043(6) 0.0011(6)
C4 0.0268(9) 0.0234(9) 0.0238(9) 0.0030(7) 0.0039(7) 0.0027(7)
C1 0.0226(9) 0.0255(9) 0.0279(9) 0.0018(7) 0.0066(7) 0.0029(7)
C6 0.0251(9) 0.0295(9) 0.0248(9) -0.0042(7) 0.0087(7) 0.0013(7)
C5 0.0322(10) 0.0215(8) 0.0202(8) -0.0045(7) 0.0041(7) 0.0015(7)
C8 0.0412(12) 0.0317(10) 0.0355(11) -0.0041(8) 0.0087(9) 0.0111(8)

loop_
_atom_type_symbol
_atom_type_description
_atom_type_scat_dispersion_real
_atom_type_scat_dispersion_imag
_atom_type_scat_source
C C 0.0033 0.0016 'International Tables Vol C Tables 4.2.6.8 and 6.1.1.4'
N N 0.0061 0.0033 'International Tables Vol C Tables 4.2.6.8 and 6.1.1.4'
O O 0.0106 0.0060 'International Tables Vol C Tables 4.2.6.8 and 6.1.1.4'
H H 0.0000 0.0000 'International Tables Vol C Tables 4.2.6.8 and 6.1.1.4'

loop_
_geom_angle_atom_site_label_1
_geom_angle_atom_site_label_2
_geom_angle_atom_site_label_3
_geom_angle
C1 N1 C2 124.15(14)
C1 N1 H1B 117.9
C2 N1 H1B 117.9
C6 C7 C2 119.50(15)
C6 C7 H7A 120.3
C2 C7 H7A 120.3
C2 C3 C4 120.16(15)
C2 C3 H3A 119.9
C4 C3 H3A 119.9
C3 C2 C7 119.37(14)
C3 C2 N1 119.07(14)
C7 C2 N1 121.56(14)
C3 C4 C5 121.42(15)
C3 C4 H4A 119.3
C5 C4 H4A 119.3
O1 C1 N1 124.50(15)
O1 C1 H1A 117.8
N1 C1 H1A 117.8
C7 C6 C5 122.15(15)
C7 C6 H6A 118.9
C5 C6 H6A 118.9
C6 C5 C4 117.38(14)
C6 C5 C8 120.91(15)
C4 C5 C8 121.71(15)
C5 C8 H8A 109.5
C5 C8 H8B 109.5
H8A C8 H8B 109.5
C5 C8 H8C 109.5
H8A C8 H8C 109.5
H8B C8 H8C 109.5

loop_
_geom_bond_atom_site_label_1
_geom_bond_atom_site_label_2
_geom_bond_distance
O1 C1 1.2369(18)
N1 C1 1.3364(19)
N1 C2 1.4189(19)
N1 H1B 0.8600
C7 C6 1.383(2)
C7 C2 1.393(2)
C7 H7A 0.9300
C3 C2 1.387(2)
C3 C4 1.387(2)
C3 H3A 0.9300
C4 C5 1.391(2)
C4 H4A 0.9300
C1 H1A 0.9300
C6 C5 1.391(2)
C6 H6A 0.9300
C5 C8 1.506(2)
C8 H8A 0.9600
C8 H8B 0.9600
C8 H8C 0.9600

loop_
_geom_hbond_atom_site_label_D
_geom_hbond_atom_site_label_H
_geom_hbond_atom_site_label_A
_geom_hbond_site_symmetry_A
_geom_hbond_distance_DH
_geom_hbond_distance_HA
_geom_hbond_distance_DA
_geom_hbond_angle_DHA
N1 H1B O1 2_676 0.86 1.99 2.849(2) 172.2
C7 H7A O1 2_576 0.93 2.626 3.546(2) 170.7

loop_
_cod_related_entry_id
_cod_related_entry_database
_cod_related_entry_code
1 ChemSpider 68988
